data_4338915
loop_
_publ_author_name
'Piro, Nicholas A.'
'Cummins, Christopher C.'

_publ_section_title
;
 Ethylenebis(triphenylphosphine)platinum as a probe for niobium-mediated
 diphosphorus chemistry.
;
_journal_issue 18
_journal_name_full 'Inorganic chemistry'
_journal_page_first 7387
_journal_page_last 7393
_journal_paper_doi 10.1021/ic700514u
_journal_volume 46
_journal_year 2007
_chemical_formula_sum 'C94.5 H80 O5 P6 Pt2 W'
_chemical_formula_weight 2055.44
_chemical_name_common 'W(CO)5P2[Pt(PPh3)2]2 (C7H8)2.5'
_space_group_IT_number 14
_symmetry_cell_setting monoclinic
_symmetry_space_group_name_Hall '-P 2yn'
_symmetry_space_group_name_H-M 'P 1 21/n 1'
_atom_sites_solution_hydrogens geom
_atom_sites_solution_primary direct
_atom_sites_solution_secondary difmap
_audit_creation_method SHELXL-97
_cell_angle_alpha 90.00
_cell_angle_beta 100.5930(10)
_cell_angle_gamma 90.00
_cell_formula_units_Z 4
_cell_length_a 14.4491(7)
_cell_length_b 23.0682(11)
_cell_length_c 25.2132(12)
_cell_measurement_reflns_used 9524
_cell_measurement_temperature 100(2)
_cell_measurement_theta_max 31.31
_cell_measurement_theta_min 2.33
_cell_volume 8260.7(7)
_computing_cell_refinement 'SAINT 7 (Bruker-AXS, 2005)'
_computing_data_collection 'SMART 5 (Bruker-AXS, 2003)'
_computing_data_reduction 'SAINT 7 (Bruker-AXS, 2005)'
_computing_molecular_graphics 'Bruker SHELXTL'
_computing_publication_material 'Bruker SHELXTL'
_computing_structure_refinement 'SHELXL-97 (Sheldrick, 1997)'
_computing_structure_solution 'SHELXS-97 (Sheldrick, 1990)'
_diffrn_ambient_temperature 100(2)
_diffrn_detector_area_resol_mean 8.3
_diffrn_measured_fraction_theta_full 0.999
_diffrn_measured_fraction_theta_max 0.999
_diffrn_measurement_device_type 'Bruker Smart APEX CCD'
_diffrn_measurement_method 'omega and phi scans'
_diffrn_radiation_monochromator graphite
_diffrn_radiation_source 'fine-focus sealed tube'
_diffrn_radiation_type MoK\a
_diffrn_radiation_wavelength 0.71073
_diffrn_reflns_av_R_equivalents 0.0379
_diffrn_reflns_av_sigmaI/netI 0.0195
_diffrn_reflns_limit_h_max 20
_diffrn_reflns_limit_h_min -20
_diffrn_reflns_limit_k_max 32
_diffrn_reflns_limit_k_min -32
_diffrn_reflns_limit_l_max 35
_diffrn_reflns_limit_l_min -35
_diffrn_reflns_number 220793
_diffrn_reflns_theta_full 30.03
_diffrn_reflns_theta_max 30.03
_diffrn_reflns_theta_min 1.52
_diffrn_standards_decay_% 0
_diffrn_standards_interval_count 0
_diffrn_standards_interval_time 0
_diffrn_standards_number 0
_exptl_absorpt_coefficient_mu 4.937
_exptl_absorpt_correction_T_max 0.3190
_exptl_absorpt_correction_T_min 0.1915
_exptl_absorpt_correction_type multi-scan
_exptl_absorpt_process_details 'SADABS (Sheldrick, 2005)'
_exptl_crystal_colour yellow
_exptl_crystal_density_diffrn 1.653
_exptl_crystal_density_method 'not measured'
_exptl_crystal_description block
_exptl_crystal_F_000 4028
_exptl_crystal_size_max 0.50
_exptl_crystal_size_mid 0.50
_exptl_crystal_size_min 0.30
_refine_diff_density_max 1.827
_refine_diff_density_min -0.929
_refine_diff_density_rms 0.113
_refine_ls_extinction_method none
_refine_ls_goodness_of_fit_ref 1.211
_refine_ls_hydrogen_treatment constr
_refine_ls_matrix_type full
_refine_ls_number_parameters 1108
_refine_ls_number_reflns 24155
_refine_ls_number_restraints 570
_refine_ls_restrained_S_all 1.206
_refine_ls_R_factor_all 0.0309
_refine_ls_R_factor_gt 0.0257
_refine_ls_shift/su_max 0.002
_refine_ls_shift/su_mean 0.000
_refine_ls_structure_factor_coef Fsqd
_refine_ls_weighting_details 'calc w=1/[\s^2^(Fo^2^)+(0.0072P)^2^+24.6867P] where P=(Fo^2^+2Fc^2^)/3'
_refine_ls_weighting_scheme calc
_refine_ls_wR_factor_gt 0.0538
_refine_ls_wR_factor_ref 0.0555
_reflns_number_gt 21997
_reflns_number_total 24155
_reflns_threshold_expression >2sigma(I)
_cod_data_source_file ic700514u.cif
_cod_data_source_block 640201
_cod_depositor_comments
;
The following automatic conversions were performed:

'_symmetry_cell_setting' value 'Monoclinic' changed to 'monoclinic'
according to
/usr/data/users/saulius/automatic-downloads/retrospective/ACS/lib/dictionaries/cif_core.dic
dictionary named 'cif_core.dic' version 2.4.2 from 2011-04-26.

Automatic conversion script
Id: cif_fix_values 2281 2013-09-26 08:29:07Z andrius 
;
_cod_original_sg_symbol_H-M P2(1)/n
_cod_original_formula_sum 'C94.50 H80 O5 P6 Pt2 W'
_cod_database_code 4338915

loop_
_symmetry_equiv_pos_as_xyz
'x, y, z'
'-x+1/2, y+1/2, -z+1/2'
'-x, -y, -z'
'x-1/2, -y-1/2, z-1/2'

loop_
_atom_site_label
_atom_site_type_symbol
_atom_site_fract_x
_atom_site_fract_y
_atom_site_fract_z
_atom_site_U_iso_or_equiv
_atom_site_adp_type
_atom_site_occupancy
_atom_site_symmetry_multiplicity
_atom_site_calc_flag
_atom_site_refinement_flags
_atom_site_disorder_assembly
_atom_site_disorder_group
Pt1 Pt 0.089494(7) 0.242346(4) 0.221561(4) 0.01071(2) Uani 1 1 d . . .
W1 W 0.011977(8) 0.320459(5) 0.055843(4) 0.01484(3) Uani 1 1 d . . .
P1 P 0.01234(5) 0.30983(3) 0.15948(3) 0.01233(12) Uani 1 1 d . . .
C1 C -0.1227(2) 0.34984(15) 0.04835(12) 0.0227(6) Uani 1 1 d . . .
O1 O -0.19921(17) 0.36587(13) 0.04297(10) 0.0347(6) Uani 1 1 d . . .
Pt2 Pt -0.099967(7) 0.330815(4) 0.215558(4) 0.01054(2) Uani 1 1 d . . .
P2 P -0.07300(5) 0.24018(3) 0.17718(3) 0.01286(12) Uani 1 1 d . . .
O2 O -0.0610(3) 0.18990(12) 0.04289(11) 0.0459(8) Uani 1 1 d . . .
C2 C -0.0363(3) 0.23713(15) 0.04915(13) 0.0282(7) Uani 1 1 d . . .
P3 P 0.24229(5) 0.27308(3) 0.23156(3) 0.01212(12) Uani 1 1 d . . .
O3 O 0.21119(18) 0.26369(13) 0.05257(11) 0.0376(6) Uani 1 1 d . . .
C3 C 0.1425(2) 0.28583(15) 0.05773(13) 0.0250(7) Uani 1 1 d . . .
P4 P 0.08562(5) 0.15451(3) 0.26325(3) 0.01256(12) Uani 1 1 d . . .
O4 O 0.08563(19) 0.45045(11) 0.05104(11) 0.0335(6) Uani 1 1 d . . .
C4 C 0.0610(2) 0.40412(14) 0.05623(12) 0.0213(6) Uani 1 1 d . . .
P5 P -0.07925(5) 0.42531(3) 0.24506(3) 0.01329(13) Uani 1 1 d . . .
C5 C 0.0047(2) 0.32142(13) -0.02271(12) 0.0180(5) Uani 1 1 d . . .
O5 O 0.00363(17) 0.32133(10) -0.06903(9) 0.0226(5) Uani 1 1 d . . .
P6 P -0.24382(5) 0.30273(3) 0.23174(3) 0.01171(12) Uani 1 1 d . . .
C111 C 0.3155(2) 0.22051(12) 0.20378(12) 0.0148(5) Uani 1 1 d . . .
C112 C 0.2707(2) 0.18427(13) 0.16252(12) 0.0196(6) Uani 1 1 d . . .
H112 H 0.2049 0.1881 0.1497 0.024 Uiso 1 1 calc R . .
C113 C 0.3215(2) 0.14272(14) 0.14018(14) 0.0255(7) Uani 1 1 d . . .
H113 H 0.2902 0.1182 0.1122 0.031 Uiso 1 1 calc R . .
C114 C 0.4172(2) 0.13675(14) 0.15832(15) 0.0273(7) Uani 1 1 d . . .
H114 H 0.4518 0.1085 0.1428 0.033 Uiso 1 1 calc R . .
C115 C 0.4626(2) 0.17246(15) 0.19960(15) 0.0278(7) Uani 1 1 d . . .
H115 H 0.5283 0.1683 0.2124 0.033 Uiso 1 1 calc R . .
C116 C 0.4118(2) 0.21417(14) 0.22209(14) 0.0228(6) Uani 1 1 d . . .
H116 H 0.4432 0.2385 0.2501 0.027 Uiso 1 1 calc R . .
C121 C 0.31058(19) 0.29024(12) 0.29818(11) 0.0139(5) Uani 1 1 d . . .
C122 C 0.3875(2) 0.32817(12) 0.30446(12) 0.0167(5) Uani 1 1 d . . .
H122 H 0.4041 0.3460 0.2736 0.020 Uiso 1 1 calc R . .
C123 C 0.4399(2) 0.34006(13) 0.35518(13) 0.0205(6) Uani 1 1 d . . .
H123 H 0.4920 0.3658 0.3589 0.025 Uiso 1 1 calc R . .
C124 C 0.4159(2) 0.31414(14) 0.40033(13) 0.0228(6) Uani 1 1 d . . .
H124 H 0.4517 0.3223 0.4351 0.027 Uiso 1 1 calc R . .
C125 C 0.3397(2) 0.27621(14) 0.39511(13) 0.0223(6) Uani 1 1 d . . .
H125 H 0.3236 0.2584 0.4262 0.027 Uiso 1 1 calc R . .
C126 C 0.2873(2) 0.26453(13) 0.34412(12) 0.0183(5) Uani 1 1 d . . .
H126 H 0.2352 0.2388 0.3406 0.022 Uiso 1 1 calc R . .
C131 C 0.25770(19) 0.33946(12) 0.19448(11) 0.0136(5) Uani 1 1 d . . .
C132 C 0.2156(2) 0.39031(13) 0.20893(12) 0.0193(6) Uani 1 1 d . . .
H132 H 0.1812 0.3894 0.2376 0.023 Uiso 1 1 calc R . .
C133 C 0.2235(2) 0.44206(13) 0.18187(13) 0.0228(6) Uani 1 1 d . . .
H133 H 0.1959 0.4765 0.1926 0.027 Uiso 1 1 calc R . .
C134 C 0.2719(2) 0.44338(14) 0.13914(13) 0.0217(6) Uani 1 1 d . . .
H134 H 0.2767 0.4786 0.1203 0.026 Uiso 1 1 calc R . .
C135 C 0.3128(2) 0.39348(14) 0.12424(13) 0.0227(6) Uani 1 1 d . . .
H135 H 0.3456 0.3944 0.0949 0.027 Uiso 1 1 calc R . .
C136 C 0.3065(2) 0.34148(13) 0.15189(12) 0.0187(6) Uani 1 1 d . . .
H136 H 0.3357 0.3075 0.1415 0.022 Uiso 1 1 calc R . .
C211 C 0.1869(2) 0.12802(12) 0.31223(12) 0.0166(5) Uani 1 1 d . . .
C212 C 0.2712(2) 0.11645(12) 0.29417(13) 0.0196(6) Uani 1 1 d . . .
H212 H 0.2742 0.1214 0.2571 0.024 Uiso 1 1 calc R . .
C213 C 0.3504(2) 0.09781(13) 0.33004(14) 0.0242(6) Uani 1 1 d . . .
H213 H 0.4071 0.0899 0.3174 0.029 Uiso 1 1 calc R . .
C214 C 0.3468(2) 0.09069(14) 0.38440(15) 0.0271(7) Uani 1 1 d . . .
H214 H 0.4008 0.0777 0.4089 0.033 Uiso 1 1 calc R . .
C215 C 0.2644(3) 0.10254(15) 0.40247(14) 0.0282(7) Uani 1 1 d . . .
H215 H 0.2621 0.0980 0.4397 0.034 Uiso 1 1 calc R . .
C216 C 0.1842(2) 0.12109(14) 0.36677(13) 0.0216(6) Uani 1 1 d . . .
H216 H 0.1278 0.1290 0.3797 0.026 Uiso 1 1 calc R . .
C221 C 0.0677(2) 0.09399(13) 0.21480(12) 0.0167(5) Uani 1 1 d . . .
C222 C 0.0944(2) 0.03745(13) 0.23094(13) 0.0181(5) Uani 1 1 d . . .
H222 H 0.1221 0.0299 0.2674 0.022 Uiso 1 1 calc R . .
C223 C 0.0805(2) -0.00785(13) 0.19371(14) 0.0215(6) Uani 1 1 d . . .
H223 H 0.0990 -0.0461 0.2048 0.026 Uiso 1 1 calc R . .
C224 C 0.0397(2) 0.00300(14) 0.14034(14) 0.0235(6) Uani 1 1 d . . .
H224 H 0.0299 -0.0278 0.1149 0.028 Uiso 1 1 calc R . .
C225 C 0.0133(3) 0.05889(14) 0.12439(14) 0.0263(7) Uani 1 1 d . . .
H225 H -0.0150 0.0663 0.0880 0.032 Uiso 1 1 calc R . .
C226 C 0.0280(2) 0.10426(13) 0.16114(13) 0.0222(6) Uani 1 1 d . . .
H226 H 0.0108 0.1426 0.1495 0.027 Uiso 1 1 calc R . .
C231 C -0.00988(19) 0.14714(12) 0.30145(11) 0.0148(5) Uani 1 1 d . . .
C232 C -0.0597(2) 0.09583(13) 0.30421(12) 0.0183(6) Uani 1 1 d . . .
H232 H -0.0470 0.0630 0.2840 0.022 Uiso 1 1 calc R . .
C233 C -0.1282(2) 0.09262(14) 0.33649(14) 0.0227(6) Uani 1 1 d . . .
H233 H -0.1628 0.0578 0.3378 0.027 Uiso 1 1 calc R . .
C234 C -0.1460(2) 0.14031(14) 0.36688(13) 0.0224(6) Uani 1 1 d . . .
H234 H -0.1922 0.1379 0.3892 0.027 Uiso 1 1 calc R . .
C235 C -0.0961(2) 0.19142(14) 0.36457(13) 0.0216(6) Uani 1 1 d . . .
H235 H -0.1073 0.2237 0.3859 0.026 Uiso 1 1 calc R . .
C236 C -0.0298(2) 0.19539(13) 0.33115(12) 0.0189(6) Uani 1 1 d . . .
H236 H 0.0021 0.2310 0.3285 0.023 Uiso 1 1 calc R . .
C311 C -0.0937(2) 0.48270(12) 0.19422(12) 0.0168(5) Uani 1 1 d . . .
C312 C -0.1104(2) 0.54044(13) 0.20679(14) 0.0212(6) Uani 1 1 d . . .
H312 H -0.1143 0.5508 0.2428 0.025 Uiso 1 1 calc R . .
C313 C -0.1212(2) 0.58262(14) 0.16668(16) 0.0268(7) Uani 1 1 d . . .
H313 H -0.1320 0.6218 0.1755 0.032 Uiso 1 1 calc R . .
C314 C -0.1162(2) 0.56790(15) 0.11414(16) 0.0292(7) Uani 1 1 d . . .
H314 H -0.1243 0.5968 0.0869 0.035 Uiso 1 1 calc R . .
C315 C -0.0993(3) 0.51064(16) 0.10117(15) 0.0300(7) Uani 1 1 d . . .
H315 H -0.0956 0.5005 0.0651 0.036 Uiso 1 1 calc R . .
C316 C -0.0879(2) 0.46837(14) 0.14126(13) 0.0225(6) Uani 1 1 d . . .
H316 H -0.0761 0.4294 0.1324 0.027 Uiso 1 1 calc R . .
C321 C -0.1515(2) 0.45287(12) 0.29235(12) 0.0163(5) Uani 1 1 d . . .
C322 C -0.1161(2) 0.45816(13) 0.34748(12) 0.0206(6) Uani 1 1 d . . .
H322 H -0.0510 0.4517 0.3608 0.025 Uiso 1 1 calc R . .
C323 C -0.1754(3) 0.47292(15) 0.38325(14) 0.0257(7) Uani 1 1 d . . .
H323 H -0.1508 0.4758 0.4208 0.031 Uiso 1 1 calc R . .
C324 C -0.2702(2) 0.48345(14) 0.36398(15) 0.0266(7) Uani 1 1 d . . .
H324 H -0.3107 0.4931 0.3884 0.032 Uiso 1 1 calc R . .
C325 C -0.3057(2) 0.47993(14) 0.30926(14) 0.0229(6) Uani 1 1 d . . .
H325 H -0.3703 0.4879 0.2960 0.027 Uiso 1 1 calc R . .
C326 C -0.2470(2) 0.46484(12) 0.27356(13) 0.0187(6) Uani 1 1 d . . .
H326 H -0.2719 0.4626 0.2360 0.022 Uiso 1 1 calc R . .
C331 C 0.0389(2) 0.43565(12) 0.28404(12) 0.0155(5) Uani 1 1 d . . .
C332 C 0.0892(2) 0.48739(13) 0.28406(13) 0.0198(6) Uani 1 1 d . . .
H332 H 0.0629 0.5187 0.2617 0.024 Uiso 1 1 calc R . .
C333 C 0.1778(2) 0.49343(14) 0.31661(14) 0.0230(6) Uani 1 1 d . . .
H333 H 0.2120 0.5285 0.3159 0.028 Uiso 1 1 calc R . .
C334 C 0.2160(2) 0.44835(15) 0.35005(13) 0.0227(6) Uani 1 1 d . . .
H334 H 0.2759 0.4528 0.3726 0.027 Uiso 1 1 calc R . .
C335 C 0.1667(2) 0.39686(14) 0.35048(13) 0.0215(6) Uani 1 1 d . . .
H335 H 0.1926 0.3661 0.3736 0.026 Uiso 1 1 calc R . .
C336 C 0.0794(2) 0.39015(13) 0.31722(12) 0.0187(6) Uani 1 1 d . . .
H336 H 0.0468 0.3543 0.3169 0.022 Uiso 1 1 calc R . .
C411 C -0.2725(2) 0.29275(12) 0.29869(11) 0.0142(5) Uani 1 1 d . . .
C412 C -0.2212(2) 0.32308(13) 0.34208(12) 0.0192(6) Uani 1 1 d . . .
H412 H -0.1702 0.3471 0.3368 0.023 Uiso 1 1 calc R . .
C413 C -0.2444(3) 0.31837(15) 0.39326(13) 0.0263(7) Uani 1 1 d . . .
H413 H -0.2107 0.3402 0.4225 0.032 Uiso 1 1 calc R . .
C414 C -0.3168(3) 0.28185(16) 0.40162(13) 0.0281(7) Uani 1 1 d . . .
H414 H -0.3313 0.2779 0.4367 0.034 Uiso 1 1 calc R . .
C415 C -0.3679(2) 0.25112(15) 0.35870(14) 0.0252(7) Uani 1 1 d . . .
H415 H -0.4176 0.2263 0.3643 0.030 Uiso 1 1 calc R . .
C416 C -0.3460(2) 0.25678(13) 0.30747(13) 0.0193(6) Uani 1 1 d . . .
H416 H -0.3815 0.2359 0.2781 0.023 Uiso 1 1 calc R . .
C421 C -0.28311(19) 0.23491(12) 0.19807(12) 0.0148(5) Uani 1 1 d . . .
C422 C -0.2541(2) 0.18193(12) 0.22262(12) 0.0172(5) Uani 1 1 d . . .
H422 H -0.2206 0.1815 0.2588 0.021 Uiso 1 1 calc R . .
C423 C -0.2732(2) 0.13010(13) 0.19516(14) 0.0222(6) Uani 1 1 d . . .
H423 H -0.2542 0.0945 0.2127 0.027 Uiso 1 1 calc R . .
C424 C -0.3203(3) 0.13009(14) 0.14183(15) 0.0286(7) Uani 1 1 d . . .
H424 H -0.3330 0.0945 0.1229 0.034 Uiso 1 1 calc R . .
C425 C -0.3488(3) 0.18197(15) 0.11648(15) 0.0295(7) Uani 1 1 d . . .
H425 H -0.3810 0.1821 0.0801 0.035 Uiso 1 1 calc R . .
C426 C -0.3302(2) 0.23414(13) 0.14437(13) 0.0213(6) Uani 1 1 d . . .
H426 H -0.3498 0.2696 0.1267 0.026 Uiso 1 1 calc R . .
C431 C -0.33141(19) 0.35515(12) 0.19906(11) 0.0135(5) Uani 1 1 d . . .
C432 C -0.4119(2) 0.36982(13) 0.21965(12) 0.0171(5) Uani 1 1 d . . .
H432 H -0.4252 0.3506 0.2507 0.021 Uiso 1 1 calc R . .
C433 C -0.4724(2) 0.41271(14) 0.19458(13) 0.0212(6) Uani 1 1 d . . .
H433 H -0.5266 0.4228 0.2089 0.025 Uiso 1 1 calc R . .
C434 C -0.4543(2) 0.44081(14) 0.14887(13) 0.0222(6) Uani 1 1 d . . .
H434 H -0.4956 0.4703 0.1322 0.027 Uiso 1 1 calc R . .
C435 C -0.3753(2) 0.42561(13) 0.12759(13) 0.0210(6) Uani 1 1 d . . .
H435 H -0.3632 0.4443 0.0960 0.025 Uiso 1 1 calc R . .
C436 C -0.3141(2) 0.38318(13) 0.15259(12) 0.0170(5) Uani 1 1 d . . .
H436 H -0.2601 0.3731 0.1380 0.020 Uiso 1 1 calc R . .
C1S C 0.5033(2) 0.26859(17) 0.02031(14) 0.0297(7) Uani 1 1 d D . .
C2S C 0.4705(3) 0.21849(18) -0.00784(17) 0.0399(9) Uani 1 1 d D . .
H2S H 0.4148 0.2002 -0.0012 0.048 Uiso 1 1 calc R . .
C3S C 0.5192(4) 0.19511(19) -0.04570(18) 0.0489(12) Uani 1 1 d D . .
H3S H 0.4972 0.1606 -0.0644 0.059 Uiso 1 1 calc R . .
C4S C 0.5989(3) 0.2219(2) -0.05606(18) 0.0494(12) Uani 1 1 d D . .
H4S H 0.6314 0.2062 -0.0823 0.059 Uiso 1 1 calc R . .
C5S C 0.6315(3) 0.2711(2) -0.02874(16) 0.0405(9) Uani 1 1 d D . .
H5S H 0.6870 0.2893 -0.0357 0.049 Uiso 1 1 calc R . .
C6S C 0.5840(3) 0.29436(16) 0.00884(15) 0.0297(7) Uani 1 1 d D . .
H6S H 0.6070 0.3288 0.0273 0.036 Uiso 1 1 calc R . .
C11S C 0.4530(3) 0.2939(3) 0.0619(2) 0.0555(14) Uani 1 1 d D . .
H11A H 0.4865 0.3286 0.0777 0.083 Uiso 1 1 calc R . .
H11B H 0.4508 0.2653 0.0904 0.083 Uiso 1 1 calc R . .
H11C H 0.3886 0.3045 0.0449 0.083 Uiso 1 1 calc R . .
C1T C -0.2580(8) 0.4651(6) 0.5085(5) 0.078(3) Uani 0.630(8) 1 d PDU A 1
C2T C -0.2668(10) 0.5252(5) 0.5008(4) 0.095(3) Uani 0.630(8) 1 d PDU A 1
H2T H -0.3271 0.5424 0.4903 0.114 Uiso 0.630(8) 1 calc PR A 1
C3T C -0.1848(10) 0.5599(5) 0.5087(6) 0.097(4) Uani 0.630(8) 1 d PDU A 1
H3T H -0.1909 0.6005 0.5025 0.116 Uiso 0.630(8) 1 calc PR A 1
C4T C -0.0961(10) 0.5368(5) 0.5251(4) 0.099(4) Uani 0.630(8) 1 d PDU A 1
H4T H -0.0418 0.5608 0.5297 0.118 Uiso 0.630(8) 1 calc PR A 1
C5T C -0.0884(7) 0.4788(5) 0.5345(3) 0.073(3) Uani 0.630(8) 1 d PDU A 1
H5T H -0.0282 0.4625 0.5477 0.088 Uiso 0.630(8) 1 calc PR A 1
C6T C -0.1668(7) 0.4433(5) 0.5251(6) 0.073(3) Uani 0.630(8) 1 d PDU A 1
H6T H -0.1585 0.4027 0.5300 0.088 Uiso 0.630(8) 1 calc PR A 1
C11T C -0.3468(10) 0.4273(8) 0.4976(6) 0.119(6) Uani 0.630(8) 1 d PDU A 1
H11D H -0.3528 0.4095 0.4618 0.178 Uiso 0.630(8) 1 calc PR A 1
H11E H -0.4023 0.4513 0.4989 0.178 Uiso 0.630(8) 1 calc PR A 1
H11F H -0.3421 0.3968 0.5250 0.178 Uiso 0.630(8) 1 calc PR A 1
C1TA C -0.3016(12) 0.4551(5) 0.5129(7) 0.064(4) Uani 0.370(8) 1 d PDU A 2
C2TA C -0.2045(13) 0.4617(8) 0.5247(10) 0.077(5) Uani 0.370(8) 1 d PDU A 2
H2TA H -0.1660 0.4283 0.5328 0.092 Uiso 0.370(8) 1 calc PR A 2
C3TA C -0.1615(14) 0.5164(8) 0.5249(7) 0.089(4) Uani 0.370(8) 1 d PDU A 2
H3TA H -0.0950 0.5208 0.5318 0.107 Uiso 0.370(8) 1 calc PR A 2
C4TA C -0.2227(17) 0.5643(9) 0.5143(12) 0.110(6) Uani 0.370(8) 1 d PDU A 2
H4TA H -0.1957 0.6019 0.5138 0.132 Uiso 0.370(8) 1 calc PR A 2
C5TA C -0.3187(16) 0.5598(6) 0.5047(6) 0.102(5) Uani 0.370(8) 1 d PDU A 2
H5TA H -0.3570 0.5935 0.4987 0.122 Uiso 0.370(8) 1 calc PR A 2
C6TA C -0.3596(13) 0.5047(6) 0.5039(5) 0.087(5) Uani 0.370(8) 1 d PDU A 2
H6TA H -0.4262 0.5007 0.4974 0.104 Uiso 0.370(8) 1 calc PR A 2
C12T C -0.3493(14) 0.3952(5) 0.5098(3) 0.085(6) Uani 0.370(8) 1 d PDU A 2
H12A H -0.3789 0.3896 0.5415 0.127 Uiso 0.370(8) 1 calc PR A 2
H12B H -0.3019 0.3649 0.5091 0.127 Uiso 0.370(8) 1 calc PR A 2
H12C H -0.3974 0.3928 0.4770 0.127 Uiso 0.370(8) 1 calc PR A 2
C1R C -0.4365(5) 0.5075(3) 0.0011(3) 0.068(3) Uani 0.274(6) 1 d PRDU B -1
C2R C -0.4710(5) 0.4539(3) -0.0185(3) 0.068(3) Uani 0.274(6) 1 d PRDU B -1
H2R H -0.4310 0.4274 -0.0323 0.081 Uiso 0.274(6) 1 calc PR B -1
C3R C -0.5641(4) 0.4390(3) -0.0180(3) 0.068(3) Uani 0.274(6) 1 d PRDU B -1
H3R H -0.5877 0.4024 -0.0314 0.082 Uiso 0.274(6) 1 calc PR B -1
C4R C -0.6226(4) 0.4778(3) 0.0022(3) 0.061(3) Uani 0.274(6) 1 d PRDU B -1
H4R H -0.6862 0.4676 0.0026 0.073 Uiso 0.274(6) 1 calc PR B -1
C5R C -0.5880(4) 0.5313(3) 0.0218(3) 0.057(3) Uani 0.274(6) 1 d PRDU B -1
H5R H -0.6280 0.5578 0.0356 0.069 Uiso 0.274(6) 1 calc PR B -1
C6R C -0.4949(4) 0.5462(3) 0.0213(3) 0.059(3) Uani 0.274(6) 1 d PRDU B -1
H6R H -0.4714 0.5828 0.0347 0.071 Uiso 0.274(6) 1 calc PR B -1
C11R C -0.3304(5) 0.5196(3) -0.0005(3) 0.102(5) Uani 0.274(6) 1 d PRDU B -1
H11G H -0.2907 0.4931 0.0242 0.152 Uiso 0.274(6) 1 calc PR B -1
H11H H -0.3150 0.5597 0.0106 0.152 Uiso 0.274(6) 1 calc PR B -1
H11I H -0.3191 0.5137 -0.0372 0.152 Uiso 0.274(6) 1 calc PR B -1
C1RA C -0.4502(4) 0.5047(3) -0.0010(3) 0.067(3) Uani 0.226(6) 1 d PRDU B -2
C2RA C -0.5097(4) 0.4579(3) -0.0165(3) 0.062(3) Uani 0.226(6) 1 d PRDU B -2
H2RA H -0.4869 0.4248 -0.0326 0.074 Uiso 0.226(6) 1 calc PR B -2
C3RA C -0.6023(4) 0.4595(3) -0.0086(3) 0.055(3) Uani 0.226(6) 1 d PRDU B -2
H3RA H -0.6429 0.4275 -0.0192 0.066 Uiso 0.226(6) 1 calc PR B -2
C4RA C -0.6355(4) 0.5079(3) 0.0148(3) 0.056(3) Uani 0.226(6) 1 d PRDU B -2
H4RA H -0.6988 0.5090 0.0202 0.067 Uiso 0.226(6) 1 calc PR B -2
C5RA C -0.5761(4) 0.5547(3) 0.0302(3) 0.060(3) Uani 0.226(6) 1 d PRDU B -2
H5RA H -0.5988 0.5878 0.0462 0.072 Uiso 0.226(6) 1 calc PR B -2
C6RA C -0.4834(4) 0.5531(3) 0.0224(3) 0.060(3) Uani 0.226(6) 1 d PRDU B -2
H6RA H -0.4428 0.5850 0.0330 0.072 Uiso 0.226(6) 1 calc PR B -2
C12R C -0.3515(5) 0.4954(3) -0.0119(3) 0.087(5) Uani 0.226(6) 1 d PRDU B -2
H12D H -0.3279 0.4576 0.0025 0.130 Uiso 0.226(6) 1 calc PR B -2
H12E H -0.3100 0.5261 0.0057 0.130 Uiso 0.226(6) 1 calc PR B -2
H12F H -0.3527 0.4964 -0.0509 0.130 Uiso 0.226(6) 1 calc PR B -2

loop_
_atom_site_aniso_label
_atom_site_aniso_U_11
_atom_site_aniso_U_22
_atom_site_aniso_U_33
_atom_site_aniso_U_23
_atom_site_aniso_U_13
_atom_site_aniso_U_12
Pt1 0.01096(4) 0.00929(4) 0.01196(4) 0.00030(3) 0.00237(3) -0.00015(3)
W1 0.01722(5) 0.01637(5) 0.01131(5) 0.00046(4) 0.00360(4) -0.00027(4)
P1 0.0131(3) 0.0124(3) 0.0121(3) 0.0009(2) 0.0038(2) 0.0010(2)
C1 0.0247(15) 0.0318(17) 0.0113(13) 0.0005(12) 0.0025(11) -0.0034(13)
O1 0.0205(12) 0.0585(18) 0.0245(13) -0.0001(12) 0.0028(10) 0.0079(12)
Pt2 0.01125(4) 0.00920(4) 0.01158(4) -0.00038(3) 0.00319(3) -0.00049(3)
P2 0.0121(3) 0.0113(3) 0.0150(3) -0.0022(2) 0.0021(2) -0.0004(2)
O2 0.087(2) 0.0277(14) 0.0252(14) -0.0067(11) 0.0152(15) -0.0214(15)
C2 0.046(2) 0.0263(16) 0.0132(14) -0.0026(12) 0.0072(13) -0.0048(15)
P3 0.0119(3) 0.0109(3) 0.0138(3) -0.0005(2) 0.0031(2) -0.0003(2)
O3 0.0274(13) 0.0513(17) 0.0325(14) -0.0113(12) 0.0013(11) 0.0147(12)
C3 0.0279(16) 0.0301(17) 0.0160(14) -0.0020(12) 0.0014(12) 0.0013(13)
P4 0.0137(3) 0.0097(3) 0.0142(3) 0.0008(2) 0.0023(2) -0.0001(2)
O4 0.0349(14) 0.0225(12) 0.0408(15) 0.0058(11) 0.0010(12) -0.0068(10)
C4 0.0193(14) 0.0270(16) 0.0170(14) 0.0008(12) 0.0020(11) 0.0019(12)
P5 0.0148(3) 0.0101(3) 0.0158(3) -0.0015(2) 0.0048(3) -0.0006(2)
C5 0.0191(13) 0.0196(14) 0.0161(13) 0.0008(11) 0.0056(11) 0.0015(11)
O5 0.0305(12) 0.0257(11) 0.0129(10) 0.0012(8) 0.0073(9) 0.0013(9)
P6 0.0119(3) 0.0107(3) 0.0127(3) 0.0007(2) 0.0028(2) -0.0004(2)
C111 0.0155(12) 0.0125(12) 0.0174(13) 0.0001(10) 0.0058(10) 0.0005(10)
C112 0.0207(14) 0.0187(14) 0.0189(14) -0.0029(11) 0.0026(11) 0.0001(11)
C113 0.0305(17) 0.0228(15) 0.0238(16) -0.0079(12) 0.0071(13) -0.0009(13)
C114 0.0283(17) 0.0198(15) 0.0364(19) -0.0084(13) 0.0127(14) 0.0038(13)
C115 0.0184(14) 0.0245(16) 0.041(2) -0.0081(14) 0.0063(14) 0.0028(12)
C116 0.0167(14) 0.0203(14) 0.0317(17) -0.0077(12) 0.0047(12) -0.0014(11)
C121 0.0137(12) 0.0121(12) 0.0161(13) -0.0007(10) 0.0029(10) 0.0015(9)
C122 0.0179(13) 0.0135(12) 0.0187(13) 0.0004(10) 0.0036(11) -0.0002(10)
C123 0.0206(14) 0.0165(13) 0.0230(15) -0.0015(11) 0.0005(12) -0.0021(11)
C124 0.0248(15) 0.0247(15) 0.0162(14) -0.0012(11) -0.0034(12) 0.0007(12)
C125 0.0255(15) 0.0244(15) 0.0168(14) 0.0041(11) 0.0029(12) -0.0002(12)
C126 0.0186(13) 0.0173(13) 0.0185(14) 0.0019(11) 0.0023(11) 0.0001(11)
C131 0.0121(12) 0.0119(12) 0.0162(12) -0.0009(10) 0.0005(10) -0.0020(9)
C132 0.0257(15) 0.0143(13) 0.0192(14) 0.0002(11) 0.0074(12) 0.0001(11)
C133 0.0280(16) 0.0153(13) 0.0256(16) -0.0002(12) 0.0061(13) 0.0014(12)
C134 0.0236(15) 0.0189(14) 0.0218(15) 0.0069(11) 0.0016(12) -0.0036(12)
C135 0.0250(15) 0.0249(15) 0.0200(14) 0.0058(12) 0.0085(12) -0.0020(12)
C136 0.0184(13) 0.0184(13) 0.0200(14) 0.0013(11) 0.0057(11) 0.0009(11)
C211 0.0174(13) 0.0105(12) 0.0207(14) 0.0002(10) -0.0001(11) 0.0006(10)
C212 0.0182(13) 0.0137(13) 0.0261(15) 0.0004(11) 0.0016(12) -0.0002(10)
C213 0.0180(14) 0.0163(14) 0.0356(18) -0.0012(12) -0.0018(13) -0.0001(11)
C214 0.0249(16) 0.0177(14) 0.0320(18) 0.0002(13) -0.0126(13) 0.0011(12)
C215 0.0336(18) 0.0272(17) 0.0203(15) 0.0017(13) -0.0044(13) 0.0016(14)
C216 0.0249(15) 0.0208(14) 0.0180(14) 0.0012(11) 0.0009(12) 0.0020(12)
C221 0.0132(12) 0.0173(13) 0.0199(14) 0.0005(11) 0.0032(10) -0.0019(10)
C222 0.0184(13) 0.0151(13) 0.0210(14) 0.0008(11) 0.0043(11) -0.0002(10)
C223 0.0234(15) 0.0112(12) 0.0311(17) -0.0026(11) 0.0084(13) 0.0010(11)
C224 0.0266(16) 0.0173(14) 0.0272(16) -0.0096(12) 0.0063(13) -0.0013(12)
C225 0.0332(18) 0.0220(15) 0.0217(15) -0.0055(12) -0.0004(13) 0.0037(13)
C226 0.0280(16) 0.0163(13) 0.0208(15) -0.0019(11) 0.0006(12) 0.0047(12)
C231 0.0136(12) 0.0157(12) 0.0148(12) 0.0022(10) 0.0022(10) 0.0018(10)
C232 0.0209(14) 0.0139(13) 0.0205(14) 0.0007(11) 0.0051(11) -0.0001(11)
C233 0.0220(14) 0.0193(14) 0.0282(16) 0.0050(12) 0.0085(12) -0.0023(12)
C234 0.0220(15) 0.0281(16) 0.0190(14) 0.0049(12) 0.0085(12) 0.0024(12)
C235 0.0247(15) 0.0241(15) 0.0177(14) 0.0005(11) 0.0080(12) 0.0050(12)
C236 0.0227(14) 0.0166(13) 0.0180(14) -0.0007(11) 0.0051(11) -0.0001(11)
C311 0.0143(12) 0.0133(12) 0.0235(14) 0.0007(11) 0.0057(11) 0.0003(10)
C312 0.0191(14) 0.0126(13) 0.0326(17) -0.0001(12) 0.0065(12) 0.0009(11)
C313 0.0220(15) 0.0127(13) 0.045(2) 0.0070(13) 0.0059(14) 0.0001(11)
C314 0.0244(16) 0.0249(16) 0.039(2) 0.0163(14) 0.0083(14) 0.0025(13)
C315 0.0349(19) 0.0315(18) 0.0263(17) 0.0102(14) 0.0124(15) 0.0059(15)
C316 0.0296(16) 0.0183(14) 0.0211(15) 0.0036(11) 0.0086(12) 0.0028(12)
C321 0.0187(13) 0.0115(12) 0.0202(14) -0.0033(10) 0.0076(11) -0.0004(10)
C322 0.0229(15) 0.0205(14) 0.0187(14) -0.0062(11) 0.0043(12) -0.0006(11)
C323 0.0343(18) 0.0247(16) 0.0200(15) -0.0061(12) 0.0097(13) -0.0010(13)
C324 0.0293(17) 0.0236(15) 0.0314(18) -0.0097(13) 0.0171(14) -0.0011(13)
C325 0.0195(14) 0.0206(14) 0.0306(17) -0.0046(12) 0.0098(13) -0.0004(11)
C326 0.0211(14) 0.0138(12) 0.0223(14) -0.0034(11) 0.0071(11) -0.0017(11)
C331 0.0164(13) 0.0133(12) 0.0175(13) -0.0026(10) 0.0047(10) 0.0001(10)
C332 0.0191(14) 0.0141(13) 0.0264(15) -0.0005(11) 0.0049(12) -0.0008(11)
C333 0.0224(15) 0.0192(14) 0.0279(16) -0.0052(12) 0.0060(12) -0.0053(12)
C334 0.0179(14) 0.0278(16) 0.0218(15) -0.0038(12) 0.0021(11) -0.0013(12)
C335 0.0228(15) 0.0221(15) 0.0191(14) 0.0013(11) 0.0026(12) 0.0027(12)
C336 0.0215(14) 0.0155(13) 0.0204(14) -0.0009(11) 0.0074(11) -0.0003(11)
C411 0.0166(12) 0.0139(12) 0.0128(12) 0.0027(10) 0.0044(10) 0.0033(10)
C412 0.0237(14) 0.0202(14) 0.0139(13) 0.0005(11) 0.0044(11) -0.0003(11)
C413 0.0328(17) 0.0301(17) 0.0151(14) -0.0013(12) 0.0023(12) 0.0049(14)
C414 0.0399(19) 0.0310(17) 0.0163(14) 0.0079(13) 0.0126(14) 0.0098(15)
C415 0.0284(16) 0.0246(16) 0.0266(16) 0.0076(13) 0.0159(13) 0.0031(13)
C416 0.0175(13) 0.0212(14) 0.0204(14) 0.0023(11) 0.0066(11) -0.0001(11)
C421 0.0109(11) 0.0119(12) 0.0217(14) 0.0013(10) 0.0033(10) -0.0010(9)
C422 0.0181(13) 0.0142(12) 0.0201(14) 0.0010(10) 0.0058(11) -0.0011(10)
C423 0.0245(15) 0.0132(13) 0.0300(17) -0.0001(12) 0.0079(13) -0.0013(11)
C424 0.0328(18) 0.0175(15) 0.0349(19) -0.0095(13) 0.0051(15) -0.0038(13)
C425 0.0385(19) 0.0209(16) 0.0251(17) -0.0063(13) -0.0048(14) -0.0002(14)
C426 0.0254(15) 0.0169(14) 0.0203(14) -0.0019(11) 0.0007(12) 0.0003(11)
C431 0.0138(12) 0.0107(11) 0.0155(12) -0.0009(9) 0.0010(10) -0.0014(9)
C432 0.0155(13) 0.0183(13) 0.0176(13) 0.0011(11) 0.0031(10) -0.0002(10)
C433 0.0199(14) 0.0206(14) 0.0225(15) -0.0003(12) 0.0024(12) 0.0051(11)
C434 0.0241(15) 0.0184(14) 0.0220(15) 0.0039(11) -0.0013(12) 0.0059(12)
C435 0.0264(15) 0.0186(14) 0.0171(14) 0.0031(11) 0.0015(12) -0.0006(12)
C436 0.0195(13) 0.0175(13) 0.0142(13) -0.0006(10) 0.0038(10) -0.0014(11)
C1S 0.0273(17) 0.038(2) 0.0229(16) -0.0071(14) 0.0032(13) 0.0050(15)
C2S 0.037(2) 0.041(2) 0.037(2) 0.0003(17) -0.0042(17) -0.0043(17)
C3S 0.066(3) 0.035(2) 0.038(2) -0.0135(18) -0.010(2) 0.006(2)
C4S 0.052(3) 0.060(3) 0.037(2) -0.008(2) 0.010(2) 0.022(2)
C5S 0.039(2) 0.054(3) 0.030(2) 0.0064(18) 0.0128(17) 0.0089(19)
C6S 0.0315(18) 0.0296(17) 0.0280(18) 0.0024(14) 0.0055(14) 0.0047(14)
C11S 0.034(2) 0.090(4) 0.046(3) -0.024(3) 0.016(2) 0.004(2)
C1T 0.091(7) 0.121(7) 0.026(5) -0.009(5) 0.020(5) -0.007(6)
C2T 0.141(8) 0.114(7) 0.029(4) -0.016(5) 0.014(6) 0.031(6)
C3T 0.191(10) 0.070(6) 0.029(6) -0.020(5) 0.019(8) 0.012(6)
C4T 0.154(9) 0.092(6) 0.039(5) -0.020(5) -0.013(7) -0.024(7)
C5T 0.091(6) 0.096(6) 0.025(4) 0.002(4) -0.007(4) -0.012(5)
C6T 0.102(6) 0.089(7) 0.033(5) 0.010(5) 0.025(6) -0.003(5)
C11T 0.114(9) 0.186(15) 0.065(8) -0.018(10) 0.039(7) -0.045(11)
C1TA 0.114(11) 0.048(6) 0.029(7) 0.007(6) 0.013(9) -0.004(7)
C2TA 0.115(10) 0.087(9) 0.034(9) 0.004(9) 0.027(11) -0.019(8)
C3TA 0.148(11) 0.095(9) 0.032(7) -0.013(8) 0.034(8) -0.039(8)
C4TA 0.224(14) 0.082(9) 0.030(9) -0.014(9) 0.041(14) -0.021(10)
C5TA 0.215(14) 0.050(6) 0.027(7) -0.012(6) -0.013(11) 0.031(9)
C6TA 0.163(12) 0.061(7) 0.021(6) 0.004(6) -0.019(8) 0.028(8)
C12T 0.134(16) 0.063(8) 0.063(12) -0.019(9) 0.033(12) -0.025(10)
C1R 0.093(6) 0.080(5) 0.034(4) 0.020(4) 0.018(4) 0.048(5)
C2R 0.107(7) 0.073(5) 0.026(5) 0.007(4) 0.023(5) 0.061(5)
C3R 0.108(8) 0.070(5) 0.025(5) 0.005(4) 0.008(6) 0.045(5)
C4R 0.089(7) 0.068(6) 0.028(5) 0.014(5) 0.013(5) 0.037(5)
C5R 0.086(6) 0.064(5) 0.020(4) 0.008(4) 0.006(5) 0.038(5)
C6R 0.090(6) 0.061(5) 0.026(4) 0.009(4) 0.009(4) 0.040(5)
C11R 0.093(8) 0.141(12) 0.077(11) 0.053(10) 0.029(9) 0.044(7)
C1RA 0.094(6) 0.077(5) 0.032(4) 0.019(4) 0.018(4) 0.050(4)
C2RA 0.098(7) 0.068(5) 0.023(4) 0.008(4) 0.020(5) 0.056(5)
C3RA 0.096(7) 0.060(6) 0.012(5) 0.008(4) 0.018(5) 0.052(5)
C4RA 0.086(7) 0.061(6) 0.023(5) 0.006(5) 0.016(5) 0.044(5)
C5RA 0.089(7) 0.064(6) 0.028(5) 0.008(5) 0.012(5) 0.039(5)
C6RA 0.087(6) 0.067(5) 0.026(4) 0.013(4) 0.008(4) 0.039(5)
C12R 0.096(8) 0.114(11) 0.056(10) 0.030(9) 0.029(9) 0.055(7)

loop_
_atom_type_symbol
_atom_type_description
_atom_type_scat_dispersion_real
_atom_type_scat_dispersion_imag
_atom_type_scat_source
C C 0.0033 0.0016 'International Tables Vol C Tables 4.2.6.8 and 6.1.1.4'
H H 0.0000 0.0000 'International Tables Vol C Tables 4.2.6.8 and 6.1.1.4'
O O 0.0106 0.0060 'International Tables Vol C Tables 4.2.6.8 and 6.1.1.4'
P P 0.1023 0.0942 'International Tables Vol C Tables 4.2.6.8 and 6.1.1.4'
W W -0.8490 6.8722 'International Tables Vol C Tables 4.2.6.8 and 6.1.1.4'
Pt Pt -1.7033 8.3905 'International Tables Vol C Tables 4.2.6.8 and 6.1.1.4'

loop_
_geom_angle_atom_site_label_1
_geom_angle_atom_site_label_2
_geom_angle_atom_site_label_3
_geom_angle
P4 Pt1 P3 109.17(3)
P4 Pt1 P1 147.95(3)
P3 Pt1 P1 101.48(2)
P4 Pt1 P2 95.22(2)
P3 Pt1 P2 153.64(3)
P1 Pt1 P2 53.07(2)
C5 W1 C1 91.71(12)
C5 W1 C3 84.58(12)
C1 W1 C3 174.73(13)
C5 W1 C2 88.46(12)
C1 W1 C2 89.98(15)
C3 W1 C2 86.19(15)
C5 W1 C4 87.05(12)
C1 W1 C4 90.62(13)
C3 W1 C4 92.92(13)
C2 W1 C4 175.49(12)
C5 W1 P1 174.47(9)
C1 W1 P1 87.16(9)
C3 W1 P1 96.18(9)
C2 W1 P1 86.13(9)
C4 W1 P1 98.36(9)
P2 P1 Pt1 65.13(3)
P2 P1 Pt2 62.93(3)
Pt1 P1 Pt2 91.76(2)
P2 P1 W1 112.67(3)
Pt1 P1 W1 129.94(3)
Pt2 P1 W1 133.88(3)
O1 C1 W1 178.4(3)
P6 Pt2 P5 106.20(2)
P6 Pt2 P2 92.64(2)
P5 Pt2 P2 161.14(2)
P6 Pt2 P1 141.94(2)
P5 Pt2 P1 108.69(2)
P2 Pt2 P1 53.00(2)
P1 P2 Pt2 64.07(3)
P1 P2 Pt1 61.80(3)
Pt2 P2 Pt1 90.65(2)
O2 C2 W1 176.1(3)
C121 P3 C131 101.10(13)
C121 P3 C111 104.04(13)
C131 P3 C111 103.04(13)
C121 P3 Pt1 121.01(9)
C131 P3 Pt1 114.13(9)
C111 P3 Pt1 111.49(9)
O3 C3 W1 171.5(3)
C231 P4 C211 101.52(13)
C231 P4 C221 104.52(13)
C211 P4 C221 101.03(13)
C231 P4 Pt1 114.11(9)
C211 P4 Pt1 121.31(9)
C221 P4 Pt1 112.28(10)
O4 C4 W1 173.2(3)
C331 P5 C311 104.99(13)
C331 P5 C321 101.08(13)
C311 P5 C321 101.49(13)
C331 P5 Pt2 110.56(9)
C311 P5 Pt2 117.86(10)
C321 P5 Pt2 118.77(9)
O5 C5 W1 177.6(3)
C421 P6 C411 102.62(13)
C421 P6 C431 103.12(13)
C411 P6 C431 104.10(13)
C421 P6 Pt2 112.11(9)
C411 P6 Pt2 124.73(10)
C431 P6 Pt2 107.96(9)
C116 C111 C112 118.9(3)
C116 C111 P3 123.8(2)
C112 C111 P3 117.3(2)
C113 C112 C111 120.5(3)
C114 C113 C112 120.4(3)
C113 C114 C115 119.6(3)
C116 C115 C114 120.1(3)
C111 C116 C115 120.5(3)
C126 C121 C122 118.6(3)
C126 C121 P3 119.9(2)
C122 C121 P3 121.5(2)
C123 C122 C121 121.0(3)
C124 C123 C122 119.7(3)
C123 C124 C125 120.4(3)
C126 C125 C124 119.6(3)
C125 C126 C121 120.7(3)
C136 C131 C132 118.7(3)
C136 C131 P3 123.4(2)
C132 C131 P3 118.0(2)
C133 C132 C131 120.9(3)
C134 C133 C132 119.9(3)
C135 C134 C133 119.7(3)
C134 C135 C136 120.7(3)
C131 C136 C135 120.1(3)
C216 C211 C212 118.8(3)
C216 C211 P4 122.6(2)
C212 C211 P4 118.5(2)
C213 C212 C211 120.5(3)
C212 C213 C214 120.2(3)
C215 C214 C213 119.6(3)
C214 C215 C216 120.8(3)
C211 C216 C215 120.1(3)
C226 C221 C222 119.0(3)
C226 C221 P4 119.9(2)
C222 C221 P4 121.1(2)
C223 C222 C221 120.3(3)
C224 C223 C222 120.0(3)
C225 C224 C223 119.7(3)
C224 C225 C226 120.6(3)
C225 C226 C221 120.4(3)
C232 C231 C236 119.3(3)
C232 C231 P4 123.5(2)
C236 C231 P4 117.2(2)
C233 C232 C231 120.2(3)
C234 C233 C232 120.2(3)
C235 C234 C233 119.9(3)
C234 C235 C236 120.2(3)
C235 C236 C231 120.3(3)
C316 C311 C312 119.1(3)
C316 C311 P5 118.8(2)
C312 C311 P5 122.2(2)
C313 C312 C311 120.1(3)
C314 C313 C312 120.4(3)
C313 C314 C315 120.0(3)
C316 C315 C314 119.7(3)
C315 C316 C311 120.7(3)
C322 C321 C326 118.5(3)
C322 C321 P5 122.0(2)
C326 C321 P5 119.4(2)
C323 C322 C321 120.6(3)
C324 C323 C322 120.0(3)
C325 C324 C323 120.0(3)
C324 C325 C326 120.2(3)
C325 C326 C321 120.7(3)
C332 C331 C336 118.6(3)
C332 C331 P5 123.2(2)
C336 C331 P5 118.1(2)
C333 C332 C331 120.4(3)
C334 C333 C332 120.1(3)
C335 C334 C333 120.0(3)
C334 C335 C336 120.1(3)
C335 C336 C331 120.7(3)
C412 C411 C416 119.0(3)
C412 C411 P6 119.0(2)
C416 C411 P6 122.0(2)
C411 C412 C413 120.2(3)
C414 C413 C412 120.2(3)
C415 C414 C413 119.9(3)
C414 C415 C416 119.9(3)
C415 C416 C411 120.8(3)
C422 C421 C426 118.0(3)
C422 C421 P6 120.1(2)
C426 C421 P6 121.1(2)
C423 C422 C421 121.1(3)
C422 C423 C424 120.1(3)
C425 C424 C423 119.9(3)
C424 C425 C426 120.0(3)
C425 C426 C421 120.9(3)
C432 C431 C436 119.2(3)
C432 C431 P6 123.0(2)
C436 C431 P6 117.8(2)
C433 C432 C431 119.9(3)
C434 C433 C432 120.6(3)
C433 C434 C435 119.7(3)
C436 C435 C434 120.0(3)
C435 C436 C431 120.6(3)
C6S C1S C2S 118.0(3)
C6S C1S C11S 120.9(4)
C2S C1S C11S 121.1(4)
C1S C2S C3S 120.2(4)
C4S C3S C2S 120.1(4)
C5S C4S C3S 120.1(4)
C4S C5S C6S 120.1(4)
C5S C6S C1S 121.4(4)
C6T C1T C2T 116.9(10)
C6T C1T C11T 124.0(12)
C2T C1T C11T 119.1(12)
C1T C2T C3T 119.2(11)
C4T C3T C2T 122.1(12)
C5T C4T C3T 118.3(12)
C4T C5T C6T 121.0(11)
C5T C6T C1T 122.3(11)
C2TA C1TA C6TA 119.5(13)
C2TA C1TA C12T 122.3(13)
C6TA C1TA C12T 118.2(13)
C1TA C2TA C3TA 121.8(15)
C2TA C3TA C4TA 116.3(15)
C5TA C4TA C3TA 123.6(16)
C4TA C5TA C6TA 119.0(15)
C5TA C6TA C1TA 119.8(13)
C6R C1R C2R 120.0
C6R C1R C11R 124.0
C2R C1R C11R 116.1
C1R C2R C3R 120.1
C4R C3R C2R 120.0
C3R C4R C5R 120.0
C4R C5R C6R 120.1
C1R C6R C5R 120.0
C6RA C1RA C2RA 120.0
C6RA C1RA C12R 126.9
C2RA C1RA C12R 113.1
C3RA C2RA C1RA 120.1
C4RA C3RA C2RA 120.0
C3RA C4RA C5RA 120.0
C6RA C5RA C4RA 120.1
C1RA C6RA C5RA 120.0

loop_
_geom_bond_atom_site_label_1
_geom_bond_atom_site_label_2
_geom_bond_distance
Pt1 P4 2.2880(7)
Pt1 P3 2.2881(7)
Pt1 P1 2.3398(7)
Pt1 P2 2.4086(7)
W1 C5 1.964(3)
W1 C1 2.037(3)
W1 C3 2.041(3)
W1 C2 2.041(3)
W1 C4 2.055(3)
W1 P1 2.6235(7)
P1 P2 2.1222(10)
P1 Pt2 2.3897(7)
C1 O1 1.149(4)
Pt2 P6 2.2844(7)
Pt2 P5 2.3049(7)
Pt2 P2 2.3662(7)
O2 C2 1.149(4)
P3 C121 1.828(3)
P3 C131 1.829(3)
P3 C111 1.831(3)
O3 C3 1.144(4)
P4 C231 1.830(3)
P4 C211 1.837(3)
P4 C221 1.842(3)
O4 C4 1.141(4)
P5 C331 1.822(3)
P5 C311 1.828(3)
P5 C321 1.836(3)
C5 O5 1.165(4)
P6 C421 1.820(3)
P6 C411 1.825(3)
P6 C431 1.833(3)
C111 C116 1.391(4)
C111 C112 1.397(4)
C112 C113 1.388(4)
C113 C114 1.381(5)
C114 C115 1.393(5)
C115 C116 1.392(4)
C121 C126 1.396(4)
C121 C122 1.401(4)
C122 C123 1.389(4)
C123 C124 1.385(4)
C124 C125 1.394(5)
C125 C126 1.393(4)
C131 C136 1.390(4)
C131 C132 1.400(4)
C132 C133 1.390(4)
C133 C134 1.388(4)
C134 C135 1.377(5)
C135 C136 1.399(4)
C211 C216 1.392(4)
C211 C212 1.402(4)
C212 C213 1.390(4)
C213 C214 1.391(5)
C214 C215 1.378(5)
C215 C216 1.397(4)
C221 C226 1.389(4)
C221 C222 1.399(4)
C222 C223 1.394(4)
C223 C224 1.389(5)
C224 C225 1.383(5)
C225 C226 1.388(4)
C231 C232 1.394(4)
C231 C236 1.401(4)
C232 C233 1.394(4)
C233 C234 1.392(5)
C234 C235 1.389(5)
C235 C236 1.391(4)
C311 C316 1.393(4)
C311 C312 1.400(4)
C312 C313 1.391(4)
C313 C314 1.382(5)
C314 C315 1.393(5)
C315 C316 1.392(4)
C321 C322 1.395(4)
C321 C326 1.402(4)
C322 C323 1.395(4)
C323 C324 1.389(5)
C324 C325 1.383(5)
C325 C326 1.389(4)
C331 C332 1.398(4)
C331 C336 1.401(4)
C332 C333 1.394(4)
C333 C334 1.388(5)
C334 C335 1.386(4)
C335 C336 1.389(4)
C411 C412 1.392(4)
C411 C416 1.398(4)
C412 C413 1.396(4)
C413 C414 1.389(5)
C414 C415 1.387(5)
C415 C416 1.391(4)
C421 C422 1.399(4)
C421 C426 1.399(4)
C422 C423 1.384(4)
C423 C424 1.391(5)
C424 C425 1.383(5)
C425 C426 1.395(4)
C431 C432 1.399(4)
C431 C436 1.400(4)
C432 C433 1.393(4)
C433 C434 1.389(4)
C434 C435 1.392(5)
C435 C436 1.390(4)
C1S C6S 1.385(5)
C1S C2S 1.393(5)
C1S C11S 1.501(5)
C2S C3S 1.394(6)
C3S C4S 1.374(7)
C4S C5S 1.365(6)
C5S C6S 1.377(5)
C1T C6T 1.402(12)
C1T C2T 1.402(12)
C1T C11T 1.535(12)
C2T C3T 1.413(13)
C3T C4T 1.379(12)
C4T C5T 1.359(11)
C5T C6T 1.382(11)
C1TA C2TA 1.388(14)
C1TA C6TA 1.411(13)
C1TA C12T 1.540(12)
C2TA C3TA 1.406(14)
C3TA C4TA 1.410(14)
C4TA C5TA 1.368(14)
C5TA C6TA 1.401(13)
C1R C6R 1.3886
C1R C2R 1.3898
C1R C11R 1.5663
C2R C3R 1.3900
C3R C4R 1.3889
C4R C5R 1.3897
C5R C6R 1.3903
C1RA C6RA 1.3887
C1RA C2RA 1.3902
C1RA C12R 1.5163
C2RA C3RA 1.3896
C3RA C4RA 1.3890
C4RA C5RA 1.3901
C5RA C6RA 1.3899
